data_4133740
loop_
_publ_author_name
'Lebedev, Yury N.'
'Polishchuk, Iuliia'
'Maity, Bholanath'
'Cavallo, Luigi'
'Rueping, Magnus'

_publ_section_title
;
 Asymmetric Hydroboration of Heteroaryl Ketones by Aluminum Catalysis.
;
_journal_name_full 'Journal of the American Chemical Society'
_journal_paper_doi 10.1021/jacs.9b10364
_journal_year 2019
_chemical_absolute_configuration ad
_chemical_formula_sum 'C54.5 H39 Al Cl F12 N O4'
_chemical_formula_weight 1062.29
_space_group_crystal_system orthorhombic
_space_group_IT_number 19
_space_group_name_Hall 'P 2ac 2ab'
_space_group_name_H-M_alt 'P 21 21 21'
_atom_sites_solution_hydrogens geom
_audit_creation_method SHELXL-2014/7
_cell_angle_alpha 90
_cell_angle_beta 90
_cell_angle_gamma 90
_cell_formula_units_Z 4
_cell_length_a 8.2054(5)
_cell_length_b 22.5851(16)
_cell_length_c 26.1244(15)
_cell_measurement_reflns_used 3864
_cell_measurement_temperature 293(2)
_cell_measurement_theta_max 21.5200
_cell_measurement_theta_min 3.4360
_cell_volume 4841.4(5)
_computing_cell_refinement 'CrysAlisPro 1.171.38.43f (Rigaku OD, 2015)'
_computing_data_collection 'CrysAlisPro 1.171.38.43f (Rigaku OD, 2015)'
_computing_data_reduction 'CrysAlisPro 1.171.38.43f (Rigaku OD, 2015)'
_computing_structure_refinement 'SHELXL-2014/7 (Sheldrick, 2014)'
_diffrn_ambient_temperature 293(2)
_diffrn_detector_area_resol_mean 10.3782
_diffrn_measured_fraction_theta_full 0.996
_diffrn_measured_fraction_theta_max 0.912
_diffrn_measurement_device_type 'SuperNova, Dual, Cu at zero, Atlas'
_diffrn_measurement_method '\w scans'
_diffrn_radiation_type MoK\a
_diffrn_radiation_wavelength 0.71073
_diffrn_reflns_av_R_equivalents 0.0955
_diffrn_reflns_av_unetI/netI 0.1099
_diffrn_reflns_Laue_measured_fraction_full 0.996
_diffrn_reflns_Laue_measured_fraction_max 0.912
_diffrn_reflns_limit_h_max 10
_diffrn_reflns_limit_h_min -9
_diffrn_reflns_limit_k_max 27
_diffrn_reflns_limit_k_min -30
_diffrn_reflns_limit_l_max 27
_diffrn_reflns_limit_l_min -33
_diffrn_reflns_number 32779
_diffrn_reflns_point_group_measured_fraction_full 0.991
_diffrn_reflns_point_group_measured_fraction_max 0.849
_diffrn_reflns_theta_full 25.242
_diffrn_reflns_theta_max 28.248
_diffrn_reflns_theta_min 3.411
_diffrn_source 'micro-focus sealed X-ray tube'
_exptl_absorpt_coefficient_mu 0.192
_exptl_absorpt_correction_T_max 1.00000
_exptl_absorpt_correction_T_min 0.15223
_exptl_absorpt_correction_type multi-scan
_exptl_absorpt_process_details
; 
CrysAlisPro 1.171.38.43f (Rigaku Oxford Diffraction, 2015) 
Empirical absorption correction using spherical harmonics, 
 implemented in SCALE3 ABSPACK scaling algorithm. 
;
_exptl_crystal_colour colorless
_exptl_crystal_density_diffrn 1.457
_exptl_crystal_description needles
_exptl_crystal_F_000 2172
_exptl_crystal_size_max 0.350
_exptl_crystal_size_mid 0.120
_exptl_crystal_size_min 0.100
_refine_diff_density_max 1.282
_refine_diff_density_min -0.433
_refine_diff_density_rms 0.092
_refine_ls_abs_structure_details
; 
 Flack x determined using 1758 quotients [(I+)-(I-)]/[(I+)+(I-)] 
 (Parsons, Flack and Wagner, Acta Cryst. B69 (2013) 249-259). 
;
_refine_ls_abs_structure_Flack 0.02(9)
_refine_ls_extinction_method none
_refine_ls_goodness_of_fit_ref 1.036
_refine_ls_hydrogen_treatment constr
_refine_ls_matrix_type full
_refine_ls_number_parameters 777
_refine_ls_number_reflns 10153
_refine_ls_number_restraints 323
_refine_ls_restrained_S_all 1.040
_refine_ls_R_factor_all 0.1562
_refine_ls_R_factor_gt 0.0985
_refine_ls_shift/su_max 0.000
_refine_ls_shift/su_mean 0.000
_refine_ls_structure_factor_coef Fsqd
_refine_ls_weighting_details 'w=1/[\s^2^(Fo^2^)+(0.1766P)^2^+0.5404P] where P=(Fo^2^+2Fc^2^)/3'
_refine_ls_weighting_scheme calc
_refine_ls_wR_factor_gt 0.2511
_refine_ls_wR_factor_ref 0.2991
_reflns_Friedel_coverage 0.676
_reflns_Friedel_fraction_full 0.984
_reflns_Friedel_fraction_max 0.771
_reflns_number_gt 6029
_reflns_number_total 10153
_reflns_threshold_expression 'I > 2\s(I)'
_cod_data_source_file ja9b10364_si_004.cif
_cod_data_source_block exp_130
_cod_original_formula_sum 'C54.50 H39 Al Cl F12 N O4'
_cod_database_code 4133740
_shelx_shelxl_version_number 2014/7
_shelx_space_group_comment
; 
The symmetry employed for this shelxl refinement is uniquely defined 
by the following loop, which should always be used as a source of 
symmetry information in preference to the above space-group names. 
They are only intended as comments. 
;
_shelx_estimated_absorpt_t_min 0.936
_shelx_estimated_absorpt_t_max 0.981

loop_
_space_group_symop_operation_xyz
'x, y, z'
'-x+1/2, -y, z+1/2'
'-x, y+1/2, -z+1/2'
'x+1/2, -y+1/2, -z'

loop_
_atom_site_label
_atom_site_type_symbol
_atom_site_fract_x
_atom_site_fract_y
_atom_site_fract_z
_atom_site_U_iso_or_equiv
_atom_site_adp_type
_atom_site_occupancy
_atom_site_site_symmetry_order
_atom_site_calc_flag
_atom_site_refinement_flags_posn
_atom_site_refinement_flags_adp
_atom_site_refinement_flags_occupancy
_atom_site_disorder_assembly
_atom_site_disorder_group
Cl1 Cl 0.3668(7) 0.4497(2) 0.71406(18) 0.0576(11) Uiso 0.5 1 d D U P . .
C55 C 0.274(5) 0.4918(15) 0.7609(7) 0.055(9) Uiso 0.25 1 d D U P A 1
H55A H 0.3270 0.5302 0.7603 0.066 Uiso 0.25 1 calc R U P A 1
H55B H 0.1626 0.4984 0.7495 0.066 Uiso 0.25 1 calc R U P A 1
Cl2 Cl 0.2608(14) 0.4716(5) 0.8241(4) 0.057(2) Uiso 0.25 1 d D U P A 1
C55' C 0.198(4) 0.4636(19) 0.7484(8) 0.060(10) Uiso 0.25 1 d D U P A 2
H55C H 0.1092 0.4396 0.7352 0.071 Uiso 0.25 1 calc R U P A 2
H55D H 0.1681 0.5048 0.7441 0.071 Uiso 0.25 1 calc R U P A 2
Cl2' Cl 0.2216(14) 0.4492(5) 0.8116(4) 0.061(3) Uiso 0.25 1 d D U P A 2
Al1 Al 0.2614(3) 0.15819(10) 0.78291(8) 0.0370(6) Uani 1 1 d . . . . .
F1 F 0.648(5) 0.301(2) 0.6596(13) 0.141(15) Uani 0.38 1 d D U P B 1
F2 F 0.566(7) 0.384(2) 0.6335(17) 0.185(19) Uani 0.38 1 d D U P B 1
F3 F 0.607(6) 0.313(2) 0.5805(12) 0.146(18) Uani 0.38 1 d D U P B 1
F1' F 0.653(2) 0.2703(9) 0.6324(11) 0.148(10) Uani 0.62 1 d D U P B 2
F2' F 0.6125(17) 0.3610(9) 0.6532(5) 0.083(5) Uani 0.62 1 d D U P B 2
F3' F 0.596(3) 0.3350(9) 0.5768(7) 0.087(7) Uani 0.62 1 d D U P B 2
F4 F 0.1115(13) 0.2471(13) 0.5091(5) 0.151(9) Uani 0.68 1 d D U P C 1
F5 F -0.049(3) 0.2021(10) 0.5590(8) 0.129(9) Uani 0.68 1 d D U P C 1
F6 F -0.0884(14) 0.2900(7) 0.5406(4) 0.097(4) Uani 0.68 1 d D U P C 1
F4' F 0.109(4) 0.1937(13) 0.5342(12) 0.106(10) Uani 0.32 1 d D U P C 2
F5' F -0.109(5) 0.220(3) 0.5660(17) 0.115(18) Uani 0.32 1 d D U P C 2
F6' F 0.009(8) 0.2757(17) 0.5155(14) 0.194(19) Uani 0.32 1 d D U P C 2
F7 F 0.463(2) -0.0712(6) 1.0222(6) 0.105(5) Uani 0.62 1 d D U P D 1
F8 F 0.643(3) -0.0089(13) 0.9916(12) 0.110(8) Uani 0.62 1 d D U P D 1
F9 F 0.490(3) 0.0125(8) 1.0563(7) 0.079(5) Uani 0.62 1 d D U P D 1
F7' F 0.553(3) -0.0755(9) 0.9850(13) 0.128(10) Uani 0.38 1 d D U P D 2
F8' F 0.682(4) 0.0067(12) 0.9821(15) 0.082(10) Uani 0.38 1 d D U P D 2
F9' F 0.525(7) -0.013(2) 1.0436(15) 0.148(17) Uani 0.38 1 d D U P D 2
F10 F 0.086(6) -0.049(2) 0.8413(16) 0.116(17) Uani 0.35 1 d D U P E 1
F11 F -0.092(4) -0.0198(17) 0.892(2) 0.142(17) Uani 0.35 1 d D U P E 1
F12 F 0.041(5) -0.0983(15) 0.9072(18) 0.119(18) Uani 0.35 1 d D U P E 1
F10' F 0.017(3) -0.0290(11) 0.8410(7) 0.105(8) Uani 0.65 1 d D U P E 2
F11' F -0.1368(17) -0.0324(7) 0.9036(6) 0.076(4) Uani 0.65 1 d D U P E 2
F12' F 0.045(2) -0.0976(7) 0.8953(10) 0.092(7) Uani 0.65 1 d D U P E 2
O1 O 0.2843(7) 0.2352(2) 0.77423(17) 0.0389(13) Uani 1 1 d . . . . .
O2 O 0.1402(7) 0.1514(2) 0.83966(18) 0.0361(12) Uani 1 1 d . . . . .
O3 O 0.3464(8) 0.1066(3) 0.7398(2) 0.0477(14) Uani 1 1 d . . . . .
O4 O 0.4697(7) 0.1525(2) 0.81986(19) 0.0417(13) Uani 1 1 d . . . . .
N1 N 0.0554(9) 0.1441(3) 0.7392(2) 0.0406(16) Uani 1 1 d . . . . .
C1 C 0.1508(10) 0.2690(3) 0.7815(3) 0.0340(16) Uani 1 1 d . . . . .
C2 C 0.0812(10) 0.2748(3) 0.8296(2) 0.0320(16) Uani 1 1 d . . . . .
C3 C -0.0709(10) 0.3060(3) 0.8347(3) 0.0351(17) Uani 1 1 d . . . . .
C4 C -0.1557(12) 0.3105(4) 0.8822(3) 0.0435(19) Uani 1 1 d . . . . .
H4A H -0.1105 0.2937 0.9114 0.052 Uiso 1 1 calc R U . . .
C5 C -0.3039(11) 0.3393(4) 0.8856(3) 0.047(2) Uani 1 1 d . . . . .
H5A H -0.3552 0.3434 0.9171 0.057 Uiso 1 1 calc R U . . .
C6 C -0.3765(12) 0.3623(4) 0.8413(4) 0.054(2) Uani 1 1 d . . . . .
H6A H -0.4773 0.3809 0.8437 0.064 Uiso 1 1 calc R U . . .
C7 C -0.3025(11) 0.3579(4) 0.7952(3) 0.043(2) Uani 1 1 d . . . . .
H7A H -0.3541 0.3727 0.7662 0.052 Uiso 1 1 calc R U . . .
C8 C -0.1450(10) 0.3305(3) 0.7906(3) 0.0368(17) Uani 1 1 d . . . . .
C9 C -0.0666(10) 0.3262(3) 0.7427(3) 0.0401(18) Uani 1 1 d . . . . .
H9A H -0.1130 0.3439 0.7140 0.048 Uiso 1 1 calc R U . . .
C10 C 0.0781(10) 0.2961(4) 0.7382(3) 0.0385(18) Uani 1 1 d . . . . .
C11 C 0.1782(10) 0.1867(4) 0.8802(3) 0.0359(17) Uani 1 1 d . . . . .
C12 C 0.1606(10) 0.2478(3) 0.8762(3) 0.0352(17) Uani 1 1 d . . . . .
C13 C 0.2228(9) 0.2853(3) 0.9157(3) 0.0347(17) Uani 1 1 d . . . . .
C14 C 0.2191(10) 0.3477(3) 0.9118(3) 0.0398(18) Uani 1 1 d . . . . .
H14A H 0.1692 0.3650 0.8835 0.048 Uiso 1 1 calc R U . . .
C15 C 0.2873(11) 0.3836(4) 0.9486(3) 0.047(2) Uani 1 1 d . . . . .
H15A H 0.2855 0.4245 0.9449 0.056 Uiso 1 1 calc R U . . .
C16 C 0.3615(12) 0.3568(4) 0.9929(3) 0.049(2) Uani 1 1 d . . . . .
H16A H 0.4072 0.3805 1.0183 0.058 Uiso 1 1 calc R U . . .
C17 C 0.3645(11) 0.2971(4) 0.9975(3) 0.042(2) Uani 1 1 d . . . . .
H17A H 0.4128 0.2802 1.0263 0.051 Uiso 1 1 calc R U . . .
C18 C 0.2964(10) 0.2598(4) 0.9600(3) 0.0376(18) Uani 1 1 d . . . . .
C19 C 0.3006(11) 0.1974(4) 0.9642(3) 0.0420(19) Uani 1 1 d . . . . .
H19A H 0.3453 0.1804 0.9934 0.050 Uiso 1 1 calc R U . . .
C20 C 0.2403(10) 0.1607(3) 0.9261(3) 0.0356(17) Uani 1 1 d . . . . .
C21 C 0.1550(11) 0.2895(4) 0.6867(3) 0.042(2) Uani 1 1 d . . . . .
C22 C 0.3188(11) 0.3035(4) 0.6790(3) 0.048(2) Uani 1 1 d . . . . .
H22A H 0.3833 0.3133 0.7070 0.057 Uiso 1 1 calc R U . . .
C23 C 0.3878(12) 0.3029(5) 0.6302(3) 0.054(2) Uani 1 1 d . . . . .
C24 C 0.2904(11) 0.2860(5) 0.5878(3) 0.053(2) Uani 1 1 d . . . . .
H24A H 0.3337 0.2861 0.5549 0.064 Uiso 1 1 calc R U . . .
C25 C 0.1316(12) 0.2694(4) 0.5960(3) 0.053(2) Uani 1 1 d . . . . .
C26 C 0.0619(12) 0.2720(4) 0.6442(3) 0.046(2) Uani 1 1 d . . . . .
H26A H -0.0473 0.2622 0.6484 0.055 Uiso 1 1 calc R U . . .
C27 C 0.5566(16) 0.3164(7) 0.6239(4) 0.079(4) Uani 1 1 d . . . . .
C28 C 0.0291(16) 0.2502(7) 0.5516(4) 0.071(3) Uani 1 1 d . . . . .
C29 C 0.2505(11) 0.0955(4) 0.9334(3) 0.0414(18) Uani 1 1 d . . . . .
C30 C 0.3676(12) 0.0696(4) 0.9647(3) 0.046(2) Uani 1 1 d . . . . .
H30A H 0.4444 0.0936 0.9806 0.055 Uiso 1 1 calc R U . . .
C31 C 0.3727(15) 0.0087(4) 0.9728(4) 0.066(3) Uani 1 1 d . . . . .
C32 C 0.2600(15) -0.0288(4) 0.9481(4) 0.064(3) Uani 1 1 d . . . . .
H32A H 0.2632 -0.0696 0.9528 0.076 Uiso 1 1 calc R U . . .
C33 C 0.1461(12) -0.0034(4) 0.9172(3) 0.049(2) Uani 1 1 d . . . . .
C34 C 0.1370(11) 0.0570(4) 0.9107(3) 0.0428(19) Uani 1 1 d . . . . .
H34A H 0.0535 0.0727 0.8909 0.051 Uiso 1 1 calc R U . . .
C35 C 0.508(3) -0.0168(6) 1.0046(10) 0.123(8) Uani 1 1 d . . . . .
C36 C 0.0297(17) -0.0419(4) 0.8900(4) 0.061(3) Uani 1 1 d . . . . .
C37 C 0.2524(11) 0.0766(4) 0.7036(3) 0.050(2) Uani 1 1 d . . . . .
C38 C 0.0839(11) 0.1063(4) 0.7007(3) 0.047(2) Uani 1 1 d . . . . .
C39 C -0.0348(14) 0.0925(5) 0.6647(4) 0.070(3) Uani 1 1 d . . . . .
H39A H -0.0138 0.0657 0.6385 0.084 Uiso 1 1 calc R U . . .
C40 C -0.1841(13) 0.1195(5) 0.6691(4) 0.068(3) Uani 1 1 d . . . . .
H40A H -0.2628 0.1125 0.6442 0.082 Uiso 1 1 calc R U . . .
C41 C -0.2203(12) 0.1565(5) 0.7091(3) 0.057(2) Uani 1 1 d . . . . .
H41A H -0.3234 0.1730 0.7130 0.068 Uiso 1 1 calc R U . . .
C42 C -0.0936(10) 0.1682(4) 0.7438(3) 0.045(2) Uani 1 1 d . . . . .
H42A H -0.1136 0.1936 0.7711 0.053 Uiso 1 1 calc R U . . .
C43 C 0.3369(12) 0.0803(5) 0.6518(3) 0.056(2) Uani 1 1 d . U . . .
C44 C 0.3771(14) 0.1334(5) 0.6324(3) 0.063(2) Uani 1 1 d . U . . .
H44A H 0.3501 0.1673 0.6507 0.076 Uiso 1 1 calc R U . . .
C45 C 0.4586(15) 0.1392(7) 0.5854(4) 0.082(3) Uani 1 1 d . U . . .
H45A H 0.4892 0.1760 0.5727 0.098 Uiso 1 1 calc R U . . .
C46 C 0.4906(18) 0.0882(8) 0.5594(4) 0.095(4) Uani 1 1 d . U . . .
C47 C 0.4432(18) 0.0332(7) 0.5755(4) 0.092(4) Uani 1 1 d . U . . .
H47A H 0.4621 -0.0004 0.5558 0.110 Uiso 1 1 calc R U . . .
C48 C 0.3668(18) 0.0300(6) 0.6217(4) 0.085(3) Uani 1 1 d . U . . .
H48A H 0.3332 -0.0068 0.6337 0.102 Uiso 1 1 calc R U . . .
C49 C 0.5659(14) 0.0931(6) 0.5120(3) 0.074(3) Uani 1 1 d . U . . .
H49A H 0.5816 0.0543 0.4978 0.111 Uiso 1 1 calc R U . . .
H49B H 0.4985 0.1161 0.4895 0.111 Uiso 1 1 calc R U . . .
H49C H 0.6696 0.1122 0.5160 0.111 Uiso 1 1 calc R U . . .
C50 C 0.2265(15) 0.0135(4) 0.7215(4) 0.067(3) Uani 1 1 d . . . . .
H50A H 0.1619 -0.0074 0.6967 0.100 Uiso 1 1 calc R U . . .
H50B H 0.3301 -0.0057 0.7252 0.100 Uiso 1 1 calc R U . . .
H50C H 0.1711 0.0138 0.7538 0.100 Uiso 1 1 calc R U . . .
C51 C 0.5702(10) 0.1985(4) 0.8405(3) 0.0439(19) Uani 1 1 d . . . . .
H51A H 0.5044 0.2282 0.8576 0.053 Uiso 1 1 calc R U . . .
H51B H 0.6331 0.2175 0.8136 0.053 Uiso 1 1 calc R U . . .
C52 C 0.6805(13) 0.1675(4) 0.8780(4) 0.058(2) Uani 1 1 d . . . . .
H52A H 0.7854 0.1872 0.8797 0.070 Uiso 1 1 calc R U . . .
H52B H 0.6323 0.1674 0.9119 0.070 Uiso 1 1 calc R U . . .
C53 C 0.6994(14) 0.1066(5) 0.8588(4) 0.063(3) Uani 1 1 d . . . . .
H53A H 0.7095 0.0789 0.8869 0.075 Uiso 1 1 calc R U . . .
H53B H 0.7951 0.1033 0.8372 0.075 Uiso 1 1 calc R U . . .
C54 C 0.5446(12) 0.0947(4) 0.8282(4) 0.054(2) Uani 1 1 d . . . . .
H54A H 0.5706 0.0761 0.7957 0.065 Uiso 1 1 calc R U . . .
H54B H 0.4717 0.0690 0.8471 0.065 Uiso 1 1 calc R U . . .

loop_
_atom_site_aniso_label
_atom_site_aniso_U_11
_atom_site_aniso_U_22
_atom_site_aniso_U_33
_atom_site_aniso_U_23
_atom_site_aniso_U_13
_atom_site_aniso_U_12
Al1 0.0355(13) 0.0476(13) 0.0278(10) -0.0031(9) -0.0011(9) 0.0053(12)
F1 0.08(2) 0.22(5) 0.13(2) 0.06(3) -0.026(18) -0.03(3)
F2 0.17(4) 0.21(4) 0.18(4) 0.02(3) 0.06(3) -0.04(3)
F3 0.07(2) 0.30(5) 0.07(2) -0.07(3) 0.021(16) 0.03(3)
F1' 0.026(7) 0.128(14) 0.29(3) 0.076(16) 0.026(14) 0.025(9)
F2' 0.046(7) 0.158(16) 0.046(6) -0.032(8) 0.014(5) -0.035(9)
F3' 0.075(13) 0.126(11) 0.059(9) 0.019(8) 0.020(7) -0.054(11)
F4 0.045(6) 0.36(3) 0.050(7) -0.085(12) -0.011(5) 0.031(11)
F5 0.16(3) 0.163(16) 0.065(13) -0.011(12) -0.046(14) -0.061(19)
F6 0.058(7) 0.178(12) 0.054(6) -0.009(7) -0.034(5) 0.011(8)
F4' 0.14(3) 0.115(19) 0.068(15) -0.038(14) -0.030(17) 0.002(19)
F5' 0.054(17) 0.24(5) 0.052(14) -0.06(2) 0.025(13) -0.05(2)
F6' 0.25(5) 0.27(4) 0.07(2) 0.06(3) -0.07(3) 0.07(4)
F7 0.150(15) 0.051(6) 0.114(10) 0.030(7) -0.062(10) -0.007(8)
F8 0.052(11) 0.17(2) 0.104(12) 0.019(13) -0.022(9) 0.002(12)
F9 0.097(12) 0.099(10) 0.042(6) 0.020(6) -0.031(6) -0.013(8)
F7' 0.11(2) 0.056(11) 0.21(3) 0.024(17) -0.10(2) 0.003(13)
F8' 0.07(2) 0.072(13) 0.10(2) -0.027(14) -0.047(15) 0.040(14)
F9' 0.14(3) 0.21(4) 0.10(3) 0.08(3) -0.03(2) -0.04(3)
F10 0.13(4) 0.15(3) 0.062(17) -0.039(18) 0.01(2) -0.03(2)
F11 0.030(17) 0.12(2) 0.28(4) -0.06(3) 0.028(19) -0.045(16)
F12 0.16(3) 0.09(2) 0.11(2) 0.036(16) -0.035(19) -0.11(2)
F10' 0.128(18) 0.145(17) 0.043(7) 0.006(9) -0.019(9) -0.088(15)
F11' 0.027(8) 0.081(9) 0.119(9) -0.025(7) -0.001(6) -0.023(6)
F12' 0.105(13) 0.052(9) 0.120(14) -0.017(7) -0.057(10) 0.019(8)
O1 0.037(3) 0.056(3) 0.024(2) 0.003(2) 0.003(2) 0.005(3)
O2 0.035(3) 0.043(3) 0.030(2) -0.004(2) -0.005(2) -0.002(3)
O3 0.043(3) 0.062(3) 0.038(3) -0.016(3) -0.009(3) 0.010(3)
O4 0.039(3) 0.044(3) 0.042(3) -0.005(2) -0.011(2) 0.007(3)
N1 0.039(4) 0.056(4) 0.027(3) -0.002(3) -0.003(3) 0.019(3)
C1 0.032(4) 0.039(4) 0.031(3) 0.002(3) 0.000(3) 0.002(4)
C2 0.040(5) 0.035(4) 0.021(3) 0.001(3) -0.002(3) 0.000(3)
C3 0.040(5) 0.040(4) 0.026(3) -0.003(3) -0.004(3) 0.003(4)
C4 0.048(5) 0.051(5) 0.031(4) 0.004(3) 0.005(4) 0.008(4)
C5 0.047(5) 0.054(5) 0.040(4) -0.006(4) 0.007(4) 0.006(4)
C6 0.038(5) 0.061(5) 0.062(5) -0.007(4) 0.008(4) 0.019(4)
C7 0.036(5) 0.051(5) 0.042(4) 0.006(4) 0.003(4) 0.007(4)
C8 0.033(4) 0.039(4) 0.038(4) 0.002(3) 0.002(3) 0.005(4)
C9 0.035(5) 0.051(5) 0.034(4) 0.007(3) -0.005(3) 0.006(4)
C10 0.031(5) 0.053(5) 0.032(4) 0.005(3) -0.004(3) 0.004(4)
C11 0.029(4) 0.054(4) 0.025(3) 0.000(3) 0.000(3) 0.007(4)
C12 0.032(4) 0.042(4) 0.031(3) -0.005(3) -0.002(3) 0.004(4)
C13 0.031(4) 0.041(4) 0.031(3) 0.000(3) -0.001(3) 0.001(3)
C14 0.047(5) 0.044(4) 0.028(4) 0.000(3) -0.002(3) 0.004(4)
C15 0.049(6) 0.050(5) 0.041(4) -0.003(4) -0.006(4) 0.003(4)
C16 0.046(5) 0.061(5) 0.039(4) -0.008(4) -0.005(4) 0.000(5)
C17 0.045(5) 0.054(5) 0.027(3) 0.001(3) -0.010(3) 0.005(4)
C18 0.034(5) 0.050(4) 0.029(4) -0.008(3) -0.001(3) 0.002(4)
C19 0.043(5) 0.056(5) 0.028(3) 0.005(3) -0.001(3) 0.002(4)
C20 0.029(4) 0.051(4) 0.027(3) 0.000(3) 0.002(3) -0.006(4)
C21 0.041(5) 0.061(5) 0.024(3) 0.007(3) -0.003(3) 0.008(4)
C22 0.037(5) 0.075(6) 0.031(4) 0.014(4) -0.003(3) -0.008(5)
C23 0.046(6) 0.083(6) 0.033(4) 0.002(4) 0.001(4) 0.002(5)
C24 0.043(6) 0.090(7) 0.027(4) -0.001(4) -0.003(4) 0.002(5)
C25 0.053(6) 0.078(6) 0.029(4) -0.001(4) -0.009(4) 0.012(5)
C26 0.039(5) 0.068(5) 0.031(4) -0.002(4) 0.000(4) -0.001(5)
C27 0.061(8) 0.130(11) 0.045(6) -0.004(7) 0.009(5) -0.013(8)
C28 0.068(8) 0.111(10) 0.035(5) -0.018(6) -0.004(5) 0.010(8)
C29 0.038(5) 0.050(4) 0.035(4) -0.003(3) -0.005(4) 0.000(4)
C30 0.050(6) 0.040(4) 0.048(4) 0.005(4) -0.015(4) 0.000(4)
C31 0.077(8) 0.053(5) 0.069(6) 0.007(5) -0.042(6) 0.001(5)
C32 0.081(8) 0.049(5) 0.060(6) 0.007(4) -0.021(6) 0.003(5)
C33 0.053(6) 0.051(5) 0.043(4) 0.001(4) -0.003(4) 0.006(5)
C34 0.043(5) 0.053(5) 0.033(4) -0.001(3) -0.004(4) 0.002(4)
C35 0.146(19) 0.060(8) 0.164(18) 0.036(10) -0.086(17) 0.007(10)
C36 0.072(8) 0.049(6) 0.061(6) -0.006(4) 0.007(5) -0.015(6)
C37 0.041(5) 0.070(6) 0.039(4) -0.024(4) -0.010(4) 0.012(5)
C38 0.043(5) 0.061(5) 0.037(4) -0.020(4) -0.007(4) 0.007(4)
C39 0.057(7) 0.103(8) 0.050(5) -0.039(5) -0.013(5) 0.011(6)
C40 0.049(6) 0.111(9) 0.045(5) -0.018(5) -0.015(5) 0.007(6)
C41 0.045(6) 0.079(6) 0.046(5) -0.008(5) -0.006(4) 0.003(5)
C42 0.037(5) 0.065(5) 0.031(4) -0.002(4) -0.002(3) 0.006(4)
C43 0.047(5) 0.081(5) 0.039(4) -0.015(4) -0.008(4) 0.023(5)
C44 0.064(6) 0.085(5) 0.040(4) -0.014(4) 0.000(4) 0.021(5)
C45 0.073(7) 0.135(8) 0.038(4) -0.004(4) 0.007(4) 0.033(6)
C46 0.096(9) 0.151(8) 0.039(4) -0.011(5) 0.015(5) 0.047(7)
C47 0.105(9) 0.126(8) 0.045(5) -0.024(5) 0.012(5) 0.053(7)
C48 0.106(9) 0.095(6) 0.055(5) -0.031(5) 0.008(5) 0.025(6)
C49 0.070(7) 0.135(9) 0.018(3) -0.005(4) 0.009(4) 0.058(7)
C50 0.072(8) 0.063(6) 0.065(6) -0.017(5) -0.010(6) 0.008(6)
C51 0.032(5) 0.056(5) 0.044(4) -0.006(4) -0.008(4) -0.002(4)
C52 0.051(6) 0.069(6) 0.056(5) 0.002(5) -0.020(5) -0.005(5)
C53 0.056(7) 0.080(7) 0.053(5) 0.006(5) -0.019(5) 0.005(5)
C54 0.046(6) 0.059(5) 0.057(5) -0.005(4) -0.013(4) 0.017(5)

loop_
_atom_type_symbol
_atom_type_description
_atom_type_scat_dispersion_real
_atom_type_scat_dispersion_imag
_atom_type_scat_source
C C 0.0033 0.0016 'International Tables Vol C Tables 4.2.6.8 and 6.1.1.4'
H H 0.0000 0.0000 'International Tables Vol C Tables 4.2.6.8 and 6.1.1.4'
N N 0.0061 0.0033 'International Tables Vol C Tables 4.2.6.8 and 6.1.1.4'
O O 0.0106 0.0060 'International Tables Vol C Tables 4.2.6.8 and 6.1.1.4'
F F 0.0171 0.0103 'International Tables Vol C Tables 4.2.6.8 and 6.1.1.4'
Cl Cl 0.1484 0.1585 'International Tables Vol C Tables 4.2.6.8 and 6.1.1.4'
Al Al 0.0645 0.0514 'International Tables Vol C Tables 4.2.6.8 and 6.1.1.4'

loop_
_geom_angle_atom_site_label_1
_geom_angle_atom_site_label_2
_geom_angle_atom_site_label_3
_geom_angle
Cl2 C55 Cl1 124(2)
Cl1 C55' Cl2' 113.0(19)
O1 Al1 O3 121.8(3)
O1 Al1 O2 104.4(2)
O3 Al1 O2 133.7(3)
O1 Al1 O4 92.0(3)
O3 Al1 O4 85.8(3)
O2 Al1 O4 94.1(2)
O1 Al1 N1 99.7(3)
O3 Al1 N1 82.4(3)
O2 Al1 N1 89.5(3)
O4 Al1 N1 166.5(3)
C1 O1 Al1 117.0(5)
C11 O2 Al1 117.8(5)
C37 O3 Al1 122.3(5)
C51 O4 C54 110.5(6)
C51 O4 Al1 129.5(5)
C54 O4 Al1 119.9(5)
C38 N1 C42 119.0(7)
C38 N1 Al1 111.7(6)
C42 N1 Al1 129.2(5)
O1 C1 C2 121.1(6)
O1 C1 C10 118.3(6)
C2 C1 C10 120.6(7)
C1 C2 C3 119.2(6)
C1 C2 C12 121.0(7)
C3 C2 C12 119.8(6)
C8 C3 C4 118.1(7)
C8 C3 C2 119.1(6)
C4 C3 C2 122.6(7)
C5 C4 C3 121.3(7)
C4 C5 C6 119.7(8)
C7 C6 C5 121.1(8)
C6 C7 C8 120.7(8)
C9 C8 C3 120.0(7)
C9 C8 C7 121.0(7)
C3 C8 C7 119.0(7)
C10 C9 C8 120.3(7)
C9 C10 C1 120.6(7)
C9 C10 C21 119.5(7)
C1 C10 C21 119.9(7)
O2 C11 C12 119.9(6)
O2 C11 C20 119.6(7)
C12 C11 C20 120.5(7)
C11 C12 C13 119.7(7)
C11 C12 C2 120.4(6)
C13 C12 C2 119.9(6)
C14 C13 C18 118.1(7)
C14 C13 C12 122.0(7)
C18 C13 C12 119.9(7)
C15 C14 C13 121.9(7)
C14 C15 C16 119.1(8)
C17 C16 C15 119.8(8)
C16 C17 C18 121.7(7)
C17 C18 C19 122.1(7)
C17 C18 C13 119.4(7)
C19 C18 C13 118.4(7)
C20 C19 C18 122.1(7)
C19 C20 C11 119.0(7)
C19 C20 C29 118.7(7)
C11 C20 C29 122.2(7)
C22 C21 C26 118.3(7)
C22 C21 C10 121.0(7)
C26 C21 C10 120.7(8)
C21 C22 C23 121.4(8)
C22 C23 C24 119.1(8)
C22 C23 C27 119.8(8)
C24 C23 C27 121.0(8)
C25 C24 C23 119.2(8)
C24 C25 C26 121.4(8)
C24 C25 C28 119.5(8)
C26 C25 C28 119.0(9)
C25 C26 C21 120.4(9)
F3 C27 F1 119(3)
F1' C27 F3' 104.9(17)
F1' C27 F2' 106.8(15)
F3' C27 F2' 101.8(15)
F3 C27 C23 115(2)
F1 C27 C23 116(2)
F1' C27 C23 113.1(15)
F3' C27 C23 114.0(15)
F2' C27 C23 115.1(11)
F3 C27 F2 101(3)
F1 C27 F2 97(2)
C23 C27 F2 104(2)
F5 C28 F4 110.3(16)
F5 C28 F6 103.8(15)
F4 C28 F6 103.0(14)
F6' C28 F5' 111(3)
F6' C28 C25 126(3)
F5 C28 C25 114.3(13)
F4 C28 C25 112.6(11)
F6 C28 C25 111.8(10)
F5' C28 C25 113(2)
F6' C28 F4' 104(2)
F5' C28 F4' 92(2)
C25 C28 F4' 103.5(13)
C30 C29 C34 116.5(7)
C30 C29 C20 122.0(7)
C34 C29 C20 121.5(7)
C29 C30 C31 121.7(8)
C30 C31 C32 120.3(9)
C30 C31 C35 119.0(10)
C32 C31 C35 120.5(10)
C33 C32 C31 117.8(9)
C32 C33 C34 121.9(9)
C32 C33 C36 118.7(9)
C34 C33 C36 119.3(9)
C33 C34 C29 121.7(8)
F8 C35 F7 119(2)
F9' C35 F7' 113(3)
F9' C35 C31 128(4)
F8 C35 C31 119(2)
F7 C35 C31 109.3(16)
F7' C35 C31 109.6(16)
F8 C35 F9 107(2)
F7 C35 F9 93.9(19)
C31 C35 F9 104.6(16)
F9' C35 F8' 102(3)
F7' C35 F8' 87(2)
C31 C35 F8' 109(2)
F12' C36 F10' 109.4(16)
F11 C36 F12 118(2)
F11 C36 F10 114(3)
F12 C36 F10 100(3)
F12' C36 F11' 102.6(14)
F10' C36 F11' 97.7(14)
F11 C36 C33 107(2)
F12' C36 C33 117.7(14)
F10' C36 C33 112.9(12)
F12 C36 C33 110(2)
F10 C36 C33 107(3)
F11' C36 C33 114.2(10)
O3 C37 C50 109.0(7)
O3 C37 C43 108.9(8)
C50 C37 C43 112.9(8)
O3 C37 C38 108.5(6)
C50 C37 C38 107.4(8)
C43 C37 C38 110.0(7)
N1 C38 C39 121.9(9)
N1 C38 C37 113.5(7)
C39 C38 C37 124.3(8)
C40 C39 C38 118.0(8)
C41 C40 C39 121.8(9)
C40 C41 C42 116.5(9)
N1 C42 C41 122.6(8)
C44 C43 C48 117.8(10)
C44 C43 C37 119.8(8)
C48 C43 C37 122.3(10)
C43 C44 C45 122.1(10)
C46 C45 C44 116.6(13)
C45 C46 C47 124.1(11)
C45 C46 C49 117.6(15)
C47 C46 C49 118.2(12)
C48 C47 C46 116.8(11)
C47 C48 C43 122.3(13)
O4 C51 C52 104.7(7)
C53 C52 C51 106.0(7)
C52 C53 C54 104.8(8)
O4 C54 C53 105.8(7)

loop_
_geom_bond_atom_site_label_1
_geom_bond_atom_site_label_2
_geom_bond_distance
Cl1 C55' 1.68(2)
Cl1 C55 1.73(2)
C55 Cl2 1.72(2)
C55' Cl2' 1.69(2)
Al1 O1 1.764(6)
Al1 O3 1.764(6)
Al1 O2 1.792(5)
Al1 O4 1.967(6)
Al1 N1 2.066(7)
F1 C27 1.24(3)
F2 C27 1.54(4)
F3 C27 1.21(3)
F1' C27 1.33(2)
F2' C27 1.35(2)
F3' C27 1.339(19)
F4 C28 1.302(16)
F5 C28 1.28(2)
F6 C28 1.349(17)
F4' C28 1.51(3)
F5' C28 1.37(4)
F6' C28 1.12(3)
F7 C35 1.36(2)
F8 C35 1.17(3)
F9 C35 1.51(3)
F7' C35 1.47(3)
F8' C35 1.63(4)
F9' C35 1.03(4)
F10 C36 1.36(4)
F11 C36 1.12(4)
F12 C36 1.35(3)
F10' C36 1.32(2)
F11' C36 1.428(18)
F12' C36 1.272(18)
O1 C1 1.348(10)
O2 C11 1.360(9)
O3 C37 1.397(10)
O4 C51 1.432(10)
O4 C54 1.457(10)
N1 C38 1.338(10)
N1 C42 1.343(11)
C1 C2 1.386(10)
C1 C10 1.419(10)
C2 C3 1.441(11)
C2 C12 1.508(10)
C3 C8 1.416(10)
C3 C4 1.425(11)
C4 C5 1.382(13)
C5 C6 1.401(13)
C6 C7 1.352(12)
C7 C8 1.438(12)
C8 C9 1.411(11)
C9 C10 1.373(12)
C10 C21 1.493(11)
C11 C12 1.392(11)
C11 C20 1.430(10)
C12 C13 1.429(10)
C13 C14 1.413(11)
C13 C18 1.426(10)
C14 C15 1.377(11)
C15 C16 1.442(12)
C16 C17 1.355(12)
C17 C18 1.410(11)
C18 C19 1.414(11)
C19 C20 1.385(11)
C20 C29 1.488(11)
C21 C22 1.394(13)
C21 C26 1.404(11)
C22 C23 1.395(12)
C23 C24 1.417(12)
C23 C27 1.428(16)
C24 C25 1.372(14)
C25 C26 1.385(12)
C25 C28 1.498(14)
C29 C30 1.390(12)
C29 C34 1.405(12)
C30 C31 1.393(12)
C31 C32 1.410(15)
C31 C35 1.505(18)
C32 C33 1.362(14)
C33 C34 1.375(12)
C33 C36 1.476(15)
C37 C50 1.513(14)
C37 C43 1.522(13)
C37 C38 1.539(13)
C38 C39 1.389(13)
C39 C40 1.373(15)
C40 C41 1.371(13)
C41 C42 1.405(12)
C43 C44 1.343(15)
C43 C48 1.403(14)
C44 C45 1.404(14)
C45 C46 1.363(18)
C46 C47 1.37(2)
C46 C49 1.388(14)
C47 C48 1.362(16)
C51 C52 1.506(12)
C52 C53 1.472(14)
C53 C54 1.525(14)

loop_
_geom_torsion_atom_site_label_1
_geom_torsion_atom_site_label_2
_geom_torsion_atom_site_label_3
_geom_torsion_atom_site_label_4
_geom_torsion
O3 Al1 O1 C1 136.1(5)
O2 Al1 O1 C1 -42.9(5)
O4 Al1 O1 C1 -137.6(5)
N1 Al1 O1 C1 49.1(5)
O1 Al1 O2 C11 -43.8(6)
O3 Al1 O2 C11 137.3(5)
O4 Al1 O2 C11 49.3(5)
N1 Al1 O2 C11 -143.7(5)
O1 Al1 O3 C37 -103.6(7)
O2 Al1 O3 C37 75.1(7)
O4 Al1 O3 C37 166.7(7)
N1 Al1 O3 C37 -6.8(7)
Al1 O1 C1 C2 66.7(8)
Al1 O1 C1 C10 -110.0(7)
O1 C1 C2 C3 -173.4(7)
C10 C1 C2 C3 3.3(11)
O1 C1 C2 C12 5.4(11)
C10 C1 C2 C12 -177.9(7)
C1 C2 C3 C8 -0.5(11)
C12 C2 C3 C8 -179.3(7)
C1 C2 C3 C4 175.7(8)
C12 C2 C3 C4 -3.1(11)
C8 C3 C4 C5 -1.8(12)
C2 C3 C4 C5 -178.1(8)
C3 C4 C5 C6 3.0(13)
C4 C5 C6 C7 -1.4(14)
C5 C6 C7 C8 -1.4(14)
C4 C3 C8 C9 -178.9(8)
C2 C3 C8 C9 -2.5(11)
C4 C3 C8 C7 -0.9(11)
C2 C3 C8 C7 175.4(7)
C6 C7 C8 C9 -179.5(8)
C6 C7 C8 C3 2.5(12)
C3 C8 C9 C10 2.8(12)
C7 C8 C9 C10 -175.1(7)
C8 C9 C10 C1 -0.1(12)
C8 C9 C10 C21 177.0(8)
O1 C1 C10 C9 173.7(7)
C2 C1 C10 C9 -3.0(12)
O1 C1 C10 C21 -3.4(11)
C2 C1 C10 C21 179.9(7)
Al1 O2 C11 C12 65.2(9)
Al1 O2 C11 C20 -113.0(7)
O2 C11 C12 C13 -170.8(7)
C20 C11 C12 C13 7.4(12)
O2 C11 C12 C2 7.3(12)
C20 C11 C12 C2 -174.5(7)
C1 C2 C12 C11 -63.7(11)
C3 C2 C12 C11 115.1(8)
C1 C2 C12 C13 114.4(8)
C3 C2 C12 C13 -66.8(10)
C11 C12 C13 C14 175.2(8)
C2 C12 C13 C14 -2.9(12)
C11 C12 C13 C18 -2.5(12)
C2 C12 C13 C18 179.4(7)
C18 C13 C14 C15 1.5(12)
C12 C13 C14 C15 -176.3(8)
C13 C14 C15 C16 -1.3(13)
C14 C15 C16 C17 0.6(14)
C15 C16 C17 C18 -0.1(14)
C16 C17 C18 C19 179.3(9)
C16 C17 C18 C13 0.3(13)
C14 C13 C18 C17 -1.0(12)
C12 C13 C18 C17 176.9(7)
C14 C13 C18 C19 180.0(8)
C12 C13 C18 C19 -2.2(11)
C17 C18 C19 C20 -177.0(8)
C13 C18 C19 C20 2.0(12)
C18 C19 C20 C11 2.7(12)
C18 C19 C20 C29 179.5(8)
O2 C11 C20 C19 170.7(7)
C12 C11 C20 C19 -7.5(12)
O2 C11 C20 C29 -6.0(12)
C12 C11 C20 C29 175.8(8)
C9 C10 C21 C22 130.1(9)
C1 C10 C21 C22 -52.8(12)
C9 C10 C21 C26 -46.7(12)
C1 C10 C21 C26 130.5(9)
C26 C21 C22 C23 3.0(14)
C10 C21 C22 C23 -173.8(9)
C21 C22 C23 C24 -2.1(15)
C21 C22 C23 C27 -178.9(11)
C22 C23 C24 C25 -1.3(15)
C27 C23 C24 C25 175.5(12)
C23 C24 C25 C26 3.7(15)
C23 C24 C25 C28 -178.7(10)
C24 C25 C26 C21 -2.8(15)
C28 C25 C26 C21 179.6(9)
C22 C21 C26 C25 -0.6(13)
C10 C21 C26 C25 176.2(8)
C22 C23 C27 F3 178(3)
C24 C23 C27 F3 2(3)
C22 C23 C27 F1 32(3)
C24 C23 C27 F1 -144(3)
C22 C23 C27 F1' 83(2)
C24 C23 C27 F1' -93.9(18)
C22 C23 C27 F3' -157.5(14)
C24 C23 C27 F3' 26(2)
C22 C23 C27 F2' -40(2)
C24 C23 C27 F2' 143.0(14)
C22 C23 C27 F2 -72(2)
C24 C23 C27 F2 111(2)
C24 C25 C28 F6' -53(4)
C26 C25 C28 F6' 124(4)
C24 C25 C28 F5 132.1(17)
C26 C25 C28 F5 -50(2)
C24 C25 C28 F4 5(2)
C26 C25 C28 F4 -177.1(18)
C24 C25 C28 F6 -110.3(13)
C26 C25 C28 F6 67.5(15)
C24 C25 C28 F5' 164(3)
C26 C25 C28 F5' -19(3)
C24 C25 C28 F4' 66(2)
C26 C25 C28 F4' -116.4(19)
C19 C20 C29 C30 -25.3(12)
C11 C20 C29 C30 151.4(8)
C19 C20 C29 C34 151.6(8)
C11 C20 C29 C34 -31.7(12)
C34 C29 C30 C31 0.6(14)
C20 C29 C30 C31 177.6(9)
C29 C30 C31 C32 1.4(17)
C29 C30 C31 C35 176.5(16)
C30 C31 C32 C33 -1.0(18)
C35 C31 C32 C33 -175.9(16)
C31 C32 C33 C34 -1.6(16)
C31 C32 C33 C36 178.4(10)
C32 C33 C34 C29 3.7(14)
C36 C33 C34 C29 -176.2(9)
C30 C29 C34 C33 -3.1(12)
C20 C29 C34 C33 179.8(8)
C30 C31 C35 F9' 71(4)
C32 C31 C35 F9' -114(4)
C30 C31 C35 F8 -59(3)
C32 C31 C35 F8 116(2)
C30 C31 C35 F7 159.5(16)
C32 C31 C35 F7 -25(3)
C30 C31 C35 F7' -146.2(19)
C32 C31 C35 F7' 29(3)
C30 C31 C35 F9 60(2)
C32 C31 C35 F9 -125.0(15)
C30 C31 C35 F8' -52(2)
C32 C31 C35 F8' 122.8(16)
C32 C33 C36 F11 139(3)
C34 C33 C36 F11 -41(3)
C32 C33 C36 F12' -3(2)
C34 C33 C36 F12' 177.4(15)
C32 C33 C36 F10' -131.6(16)
C34 C33 C36 F10' 48.4(18)
C32 C33 C36 F12 10(3)
C34 C33 C36 F12 -170(2)
C32 C33 C36 F10 -99(2)
C34 C33 C36 F10 81(2)
C32 C33 C36 F11' 117.9(13)
C34 C33 C36 F11' -62.1(14)
Al1 O3 C37 C50 -104.1(8)
Al1 O3 C37 C43 132.3(6)
Al1 O3 C37 C38 12.6(10)
C42 N1 C38 C39 1.7(14)
Al1 N1 C38 C39 -176.7(9)
C42 N1 C38 C37 -173.2(8)
Al1 N1 C38 C37 8.4(10)
O3 C37 C38 N1 -12.8(11)
C50 C37 C38 N1 104.8(9)
C43 C37 C38 N1 -131.8(8)
O3 C37 C38 C39 172.4(10)
C50 C37 C38 C39 -69.9(12)
C43 C37 C38 C39 53.4(13)
N1 C38 C39 C40 0.9(17)
C37 C38 C39 C40 175.3(10)
C38 C39 C40 C41 -3.7(19)
C39 C40 C41 C42 3.7(17)
C38 N1 C42 C41 -1.7(13)
Al1 N1 C42 C41 176.4(7)
C40 C41 C42 N1 -1.0(14)
O3 C37 C43 C44 -54.8(11)
C50 C37 C43 C44 -176.0(9)
C38 C37 C43 C44 64.0(12)
O3 C37 C43 C48 129.1(10)
C50 C37 C43 C48 7.9(14)
C38 C37 C43 C48 -112.2(11)
C48 C43 C44 C45 -5.2(17)
C37 C43 C44 C45 178.5(9)
C43 C44 C45 C46 2.1(17)
C44 C45 C46 C47 3(2)
C44 C45 C46 C49 177.7(11)
C45 C46 C47 C48 -4(2)
C49 C46 C47 C48 -178.7(12)
C46 C47 C48 C43 0(2)
C44 C43 C48 C47 4.1(19)
C37 C43 C48 C47 -179.7(11)
C54 O4 C51 C52 -19.4(9)
Al1 O4 C51 C52 162.3(6)
O4 C51 C52 C53 28.7(10)
C51 C52 C53 C54 -26.7(11)
C51 O4 C54 C53 3.0(10)
Al1 O4 C54 C53 -178.5(6)
C52 C53 C54 O4 15.0(10)
